data_4065154
loop_
_publ_author_name
'Rit, Arnab'
'Pape, Tania'
'Hahn, F. Ekkehardt'

_publ_section_title
;
 Polynuclear Architectures with Di- and Tricarbene Ligands
;
_journal_issue 23
_journal_name_full Organometallics
_journal_page_first 6393
_journal_paper_doi 10.1021/om200591d
_journal_volume 30
_journal_year 2011
_chemical_formula_sum 'C43 H55 F24 Hg4 N8 O11 P4'
_chemical_formula_weight 2242.19
_chemical_name_systematic
; 
 ? 
;
_space_group_IT_number 14
_symmetry_cell_setting monoclinic
_symmetry_space_group_name_Hall '-P 2ybc'
_symmetry_space_group_name_H-M 'P 1 21/c 1'
_atom_sites_solution_hydrogens geom
_atom_sites_solution_primary direct
_atom_sites_solution_secondary difmap
_audit_creation_method SHELXL-97
_cell_angle_alpha 90.00
_cell_angle_beta 104.9020(10)
_cell_angle_gamma 90.00
_cell_formula_units_Z 2
_cell_length_a 17.5961(8)
_cell_length_b 13.4202(6)
_cell_length_c 14.5061(7)
_cell_measurement_reflns_used 900
_cell_measurement_temperature 153(2)
_cell_measurement_theta_max 22.5
_cell_measurement_theta_min 1
_cell_volume 3310.3(3)
_computing_cell_refinement 'APEX2(Bruker AXS, 2007)'
_computing_data_collection 'APEX2(Bruker AXS, 2007)'
_computing_data_reduction 'SAINT,SADABS (Bruker AXS, 2007 )'
_computing_molecular_graphics
;
ORTEP3,L.J. Farrugia, J. Appl. Cryst. (1997) 30, 565
;
_computing_structure_refinement
;
SHELXL-97, G. M. Sheldrick, Acta Cryst. (2008) A64, 112-122
;
_computing_structure_solution
;
SHELXS-97 , G. M. Sheldrick, Acta Cryst. (2008) A64, 112-122
;
_diffrn_ambient_temperature 153(2)
_diffrn_detector_area_resol_mean 80
_diffrn_measured_fraction_theta_full 0.999
_diffrn_measured_fraction_theta_max 0.999
_diffrn_measurement_device_type 'CCD area detector'
_diffrn_measurement_method 'Omega and Phi scans'
_diffrn_radiation_monochromator graphite
_diffrn_radiation_source 'rotating anode'
_diffrn_radiation_type MoK\a
_diffrn_radiation_wavelength 0.71073
_diffrn_reflns_av_R_equivalents 0.0305
_diffrn_reflns_av_sigmaI/netI 0.0341
_diffrn_reflns_limit_h_max 24
_diffrn_reflns_limit_h_min -24
_diffrn_reflns_limit_k_max 18
_diffrn_reflns_limit_k_min -18
_diffrn_reflns_limit_l_max 20
_diffrn_reflns_limit_l_min -19
_diffrn_reflns_number 33877
_diffrn_reflns_theta_full 30.00
_diffrn_reflns_theta_max 30.00
_diffrn_reflns_theta_min 1.20
_exptl_absorpt_coefficient_mu 9.469
_exptl_absorpt_correction_T_max 0.5570
_exptl_absorpt_correction_T_min 0.3308
_exptl_absorpt_correction_type multi-scan
_exptl_absorpt_process_details
; 
 Corrections were done with the SADABS program, utilizing the none merged
 raw data obtained from the integration process. Integration and final cell
 refinement were done with SAINT.

 SADABS reports ratio of Tmin/Tmax = 0.443883  

;
_exptl_crystal_colour colourless
_exptl_crystal_density_diffrn 2.249
_exptl_crystal_density_method 'not measured'
_exptl_crystal_description 'transparent prism'
_exptl_crystal_F_000 2106
_exptl_crystal_size_max 0.15
_exptl_crystal_size_mid 0.10
_exptl_crystal_size_min 0.07
_refine_diff_density_max 2.756
_refine_diff_density_min -0.912
_refine_diff_density_rms 0.241
_refine_ls_extinction_method none
_refine_ls_goodness_of_fit_ref 1.038
_refine_ls_hydrogen_treatment noref
_refine_ls_matrix_type full
_refine_ls_number_parameters 438
_refine_ls_number_reflns 9634
_refine_ls_number_restraints 0
_refine_ls_restrained_S_all 1.038
_refine_ls_R_factor_all 0.0776
_refine_ls_R_factor_gt 0.0499
_refine_ls_shift/su_max 0.001
_refine_ls_shift/su_mean 0.000
_refine_ls_structure_factor_coef Fsqd
_refine_ls_weighting_details 'calc w=1/[\s^2^(Fo^2^)+(0.0971P)^2^+0.1697P] where P=(Fo^2^+2Fc^2^)/3'
_refine_ls_weighting_scheme calc
_refine_ls_wR_factor_gt 0.1336
_refine_ls_wR_factor_ref 0.1518
_reflns_number_gt 6714
_reflns_number_total 9634
_reflns_threshold_expression >2sigma(I)
_cod_data_source_file om200591d_si_001.cif
_cod_data_source_block '[Hg2(OAc)2(3)](PF6)2'
_cod_original_sg_symbol_H-M P2(1)/c
_cod_database_code 4065154

loop_
_symmetry_equiv_pos_as_xyz
'x, y, z'
'-x, y+1/2, -z+1/2'
'-x, -y, -z'
'x, -y-1/2, z-1/2'

loop_
_atom_site_label
_atom_site_type_symbol
_atom_site_fract_x
_atom_site_fract_y
_atom_site_fract_z
_atom_site_U_iso_or_equiv
_atom_site_adp_type
_atom_site_occupancy
_atom_site_symmetry_multiplicity
_atom_site_calc_flag
_atom_site_refinement_flags
_atom_site_disorder_assembly
_atom_site_disorder_group
Hg1 Hg 0.275154(15) 0.32451(2) 0.683999(18) 0.04379(10) Uani 1 1 d . . .
Hg2 Hg 0.293376(17) -0.00687(2) 0.859557(19) 0.04808(10) Uani 1 1 d . . .
O21 O 0.4058(5) 0.3388(6) 0.8155(6) 0.102(3) Uani 1 1 d . . .
O22 O 0.3368(3) 0.2222(4) 0.6247(4) 0.0562(13) Uani 1 1 d . . .
O23 O 0.3176(4) 0.1246(4) 0.7405(4) 0.0630(15) Uani 1 1 d . . .
O24 O 0.3941(3) 0.0501(5) 0.9447(4) 0.0591(14) Uani 1 1 d . . .
O25 O 0.3227(3) 0.0704(4) 1.0490(4) 0.0513(12) Uani 1 1 d . . .
N1 N 0.1512(4) 0.4818(5) 0.6958(4) 0.0483(14) Uani 1 1 d . . .
N2 N 0.1895(4) 0.3986(5) 0.8264(4) 0.0554(16) Uani 1 1 d . . .
N3 N 0.1341(4) -0.0995(4) 0.8206(4) 0.0472(13) Uani 1 1 d . . .
N4 N 0.1735(4) -0.1052(6) 0.6923(4) 0.0609(17) Uani 1 1 d . B .
C1 C 0.2011(4) 0.4104(5) 0.7395(5) 0.0448(15) Uani 1 1 d . . .
C2 C 0.1069(6) 0.5160(7) 0.7548(6) 0.066(2) Uani 1 1 d . . .
H2 H 0.0683 0.5671 0.7413 0.079 Uiso 1 1 calc R . .
C3 C 0.1299(6) 0.4618(9) 0.8360(7) 0.076(3) Uani 1 1 d . . .
H3 H 0.1088 0.4663 0.8899 0.091 Uiso 1 1 calc R . .
C4 C 0.1440(4) 0.5153(5) 0.5988(5) 0.0413(14) Uani 1 1 d . . .
C5 C 0.1040(7) 0.4587(7) 0.5243(6) 0.085(4) Uani 1 1 d . . .
H5 H 0.0802 0.3979 0.5354 0.102 Uiso 1 1 calc R . .
C6 C 0.1779(9) 0.6013(8) 0.5822(7) 0.106(5) Uani 1 1 d . . .
H6 H 0.2051 0.6419 0.6338 0.128 Uiso 1 1 calc R . .
C7 C 0.2318(6) 0.3305(7) 0.9014(6) 0.068(3) Uani 1 1 d . . .
H7A H 0.2358 0.3609 0.9646 0.081 Uiso 1 1 calc R . .
H7B H 0.2858 0.3199 0.8946 0.081 Uiso 1 1 calc R . .
C8 C 0.1901(6) 0.2313(8) 0.8956(7) 0.076(3) Uani 1 1 d . . .
H8A H 0.1331 0.2419 0.8750 0.114 Uiso 1 1 calc R . .
H8B H 0.2037 0.1995 0.9585 0.114 Uiso 1 1 calc R . .
H8C H 0.2064 0.1883 0.8496 0.114 Uiso 1 1 calc R . .
C9 C 0.1939(5) -0.0735(6) 0.7847(5) 0.0514(17) Uani 1 1 d . . .
C10 C 0.0760(5) -0.1468(7) 0.7513(6) 0.060(2) Uani 1 1 d . . .
H10 H 0.0270 -0.1710 0.7579 0.072 Uiso 1 1 calc R . .
C11 C 0.1029(6) -0.1511(7) 0.6747(7) 0.072(3) Uani 1 1 d . . .
H11 H 0.0766 -0.1817 0.6161 0.087 Uiso 1 1 calc R . .
C12 C 0.1332(4) -0.0745(5) 0.9174(5) 0.0444(15) Uani 1 1 d . . .
C13 C 0.0985(8) 0.0103(7) 0.9348(7) 0.085(4) Uani 1 1 d . . .
H13 H 0.0695 0.0490 0.8827 0.102 Uiso 1 1 calc R . .
C14 C 0.1726(9) -0.1296(8) 0.9890(7) 0.108(5) Uani 1 1 d . . .
H14 H 0.1974 -0.1891 0.9766 0.129 Uiso 1 1 calc R . .
C15 C 0.2224(8) -0.0970(11) 0.6243(7) 0.097(4) Uani 1 1 d . . .
H15A H 0.1905 -0.1228 0.5625 0.116 Uiso 0.50 1 calc PR A 1
H15B H 0.2303 -0.0250 0.6152 0.116 Uiso 0.50 1 calc PR A 1
H15C H 0.2733 -0.0668 0.6579 0.116 Uiso 0.50 1 calc PR A 2
H15D H 0.2335 -0.1652 0.6052 0.116 Uiso 0.50 1 calc PR A 2
C16 C 0.2948(17) -0.141(2) 0.6404(17) 0.092(7) Uani 0.50 1 d P B 1
H16A H 0.3172 -0.1281 0.5862 0.137 Uiso 0.50 1 calc P C 1
H16B H 0.2894 -0.2133 0.6476 0.137 Uiso 0.50 1 calc P D 1
H16C H 0.3297 -0.1139 0.6987 0.137 Uiso 0.50 1 calc P E 1
C16A C 0.1942(11) -0.0471(14) 0.5495(12) 0.062(4) Uani 0.50 1 d P B 2
H16D H 0.2316 -0.0466 0.5098 0.093 Uiso 0.50 1 calc P F 2
H16E H 0.1844 0.0214 0.5669 0.093 Uiso 0.50 1 calc P G 2
H16F H 0.1446 -0.0774 0.5139 0.093 Uiso 0.50 1 calc P H 2
C21 C 0.4412(7) 0.3942(9) 0.8892(11) 0.109(5) Uani 1 1 d . . .
H21A H 0.4086 0.4527 0.8927 0.164 Uiso 1 1 calc R . .
H21B H 0.4924 0.4160 0.8816 0.164 Uiso 1 1 calc R . .
H21C H 0.4488 0.3551 0.9479 0.164 Uiso 1 1 calc R . .
C22 C 0.3471(5) 0.1393(6) 0.6732(6) 0.0577(19) Uani 1 1 d . . .
C23 C 0.3975(6) 0.0650(7) 0.6381(7) 0.074(3) Uani 1 1 d . . .
H23A H 0.4108 0.0097 0.6835 0.112 Uiso 1 1 calc R . .
H23B H 0.4460 0.0976 0.6324 0.112 Uiso 1 1 calc R . .
H23C H 0.3687 0.0394 0.5757 0.112 Uiso 1 1 calc R . .
C24 C 0.3853(5) 0.0774(6) 1.0284(6) 0.0531(18) Uani 1 1 d . . .
C25 C 0.4606(5) 0.1193(7) 1.0942(7) 0.064(2) Uani 1 1 d . . .
H25A H 0.4585 0.1923 1.0929 0.097 Uiso 1 1 calc R . .
H25B H 0.5060 0.0967 1.0725 0.097 Uiso 1 1 calc R . .
H25C H 0.4655 0.0958 1.1595 0.097 Uiso 1 1 calc R . .
O26 O 0.5251(6) 0.2156(7) 0.7890(8) 0.052(2) Uiso 0.50 1 d P . .
C26 C 0.5577(19) 0.147(2) 0.865(2) 0.052(2) Uiso 0.25 1 d P . .
C26A C 0.4846(19) 0.156(2) 0.847(2) 0.052(2) Uiso 0.25 1 d P . .
P1 P 0.05083(17) 0.17036(18) 0.6084(2) 0.0752(8) Uani 1 1 d . . .
F1 F 0.0317(7) 0.2287(8) 0.5107(5) 0.164(5) Uani 1 1 d . . .
F2 F 0.0609(4) 0.2744(4) 0.6595(5) 0.0859(17) Uani 1 1 d . . .
F3 F 0.1414(5) 0.1776(7) 0.6171(10) 0.192(7) Uani 1 1 d . . .
F4 F 0.0705(8) 0.1141(7) 0.7031(6) 0.194(6) Uani 1 1 d . . .
F5 F -0.0395(5) 0.1694(6) 0.5941(7) 0.129(3) Uani 1 1 d . . .
F6 F 0.3075(6) 0.5813(8) 0.9037(9) 0.186(6) Uani 1 1 d . . .
P2 P 0.32875(14) 0.68039(17) 0.86758(18) 0.0619(6) Uani 1 1 d . . .
F7 F 0.2394(4) 0.7056(5) 0.8245(7) 0.122(3) Uani 1 1 d . . .
F8 F 0.3302(6) 0.6260(9) 0.7765(6) 0.153(4) Uani 1 1 d . . .
F9 F 0.3511(5) 0.7799(7) 0.8221(13) 0.212(7) Uani 1 1 d . . .
F10 F 0.4195(4) 0.6597(5) 0.9043(7) 0.125(3) Uani 1 1 d . . .
F11 F 0.3260(8) 0.7492(16) 0.9467(12) 0.299(12) Uani 1 1 d . . .
F12 F 0.0480(7) 0.0695(8) 0.5488(8) 0.186(5) Uani 1 1 d . . .

loop_
_atom_site_aniso_label
_atom_site_aniso_U_11
_atom_site_aniso_U_22
_atom_site_aniso_U_33
_atom_site_aniso_U_23
_atom_site_aniso_U_13
_atom_site_aniso_U_12
Hg1 0.04138(15) 0.05222(16) 0.03477(14) 0.00458(10) 0.00431(11) 0.00151(10)
Hg2 0.04871(17) 0.05864(18) 0.03548(15) -0.00521(10) 0.00827(12) -0.00063(11)
O21 0.075(5) 0.118(6) 0.085(5) -0.018(4) -0.029(4) 0.017(4)
O22 0.062(3) 0.064(3) 0.043(3) 0.009(2) 0.013(2) 0.013(3)
O23 0.071(4) 0.060(3) 0.056(3) 0.010(3) 0.014(3) 0.011(3)
O24 0.048(3) 0.087(4) 0.044(3) -0.016(3) 0.014(2) -0.008(3)
O25 0.043(3) 0.061(3) 0.048(3) -0.011(2) 0.008(2) -0.001(2)
N1 0.054(4) 0.056(3) 0.035(3) -0.002(2) 0.012(3) 0.003(3)
N2 0.055(4) 0.078(4) 0.030(3) 0.007(3) 0.006(3) 0.009(3)
N3 0.049(3) 0.051(3) 0.037(3) -0.006(2) 0.003(3) 0.001(3)
N4 0.063(4) 0.082(5) 0.034(3) -0.012(3) 0.005(3) -0.011(4)
C1 0.042(4) 0.052(4) 0.039(4) 0.000(3) 0.007(3) -0.003(3)
C2 0.063(5) 0.094(6) 0.042(4) -0.002(4) 0.016(4) 0.016(5)
C3 0.072(6) 0.117(8) 0.042(5) -0.001(5) 0.021(4) 0.018(6)
C4 0.049(4) 0.043(3) 0.032(3) 0.004(2) 0.009(3) 0.007(3)
C5 0.135(10) 0.072(6) 0.036(4) 0.001(4) 0.000(5) -0.050(6)
C6 0.177(13) 0.082(7) 0.044(5) -0.008(5) -0.001(6) -0.068(8)
C7 0.063(5) 0.104(7) 0.035(4) 0.020(4) 0.008(4) 0.013(5)
C8 0.083(7) 0.083(7) 0.059(6) 0.013(5) 0.012(5) 0.012(5)
C9 0.055(4) 0.063(4) 0.032(3) -0.007(3) 0.004(3) 0.001(3)
C10 0.057(5) 0.072(5) 0.046(4) -0.013(4) 0.007(4) -0.012(4)
C11 0.069(6) 0.087(6) 0.049(5) -0.020(5) -0.005(4) -0.007(5)
C12 0.054(4) 0.041(3) 0.036(3) 0.004(3) 0.007(3) -0.004(3)
C13 0.129(10) 0.074(6) 0.042(5) 0.003(4) 0.003(5) 0.045(6)
C14 0.181(13) 0.084(7) 0.045(5) 0.000(5) 0.005(7) 0.080(8)
C15 0.094(8) 0.148(11) 0.048(6) -0.036(6) 0.016(6) -0.030(8)
C16 0.105(19) 0.102(16) 0.064(13) 0.005(12) 0.013(13) -0.001(14)
C16A 0.065(10) 0.068(10) 0.046(9) 0.006(8) 0.000(8) -0.002(8)
C21 0.078(7) 0.100(8) 0.139(12) -0.055(8) 0.009(8) -0.013(6)
C22 0.059(5) 0.063(5) 0.046(4) 0.008(4) 0.007(4) 0.006(4)
C23 0.077(6) 0.075(6) 0.075(6) 0.001(5) 0.024(5) 0.023(5)
C24 0.043(4) 0.062(4) 0.052(4) -0.006(3) 0.007(3) 0.002(3)
C25 0.037(4) 0.091(6) 0.061(5) -0.018(5) 0.005(4) 0.000(4)
P1 0.0740(16) 0.0659(14) 0.0680(16) -0.0017(11) -0.0139(13) -0.0221(11)
F1 0.216(10) 0.163(8) 0.074(5) 0.017(5) -0.031(6) -0.100(8)
F2 0.084(4) 0.076(3) 0.101(5) -0.011(3) 0.029(3) -0.019(3)
F3 0.093(6) 0.161(8) 0.306(16) -0.152(10) 0.020(8) -0.013(5)
F4 0.286(14) 0.140(7) 0.093(6) 0.050(5) -0.065(7) -0.099(8)
F5 0.082(5) 0.146(7) 0.152(8) 0.005(5) 0.017(5) -0.047(4)
F6 0.147(8) 0.172(9) 0.271(13) 0.151(9) 0.112(8) 0.071(7)
P2 0.0563(13) 0.0638(12) 0.0591(13) -0.0135(10) 0.0033(10) -0.0008(10)
F7 0.067(4) 0.079(4) 0.204(9) 0.000(5) 0.006(5) 0.005(3)
F8 0.130(7) 0.246(11) 0.077(5) -0.056(6) 0.012(5) 0.012(7)
F9 0.101(6) 0.099(6) 0.45(2) 0.071(10) 0.098(10) 0.024(5)
F10 0.056(4) 0.116(5) 0.176(9) -0.016(5) -0.022(4) 0.011(3)
F11 0.182(12) 0.42(2) 0.256(16) -0.268(18) -0.015(12) 0.068(14)
F12 0.216(12) 0.149(8) 0.156(9) -0.071(7) -0.018(8) -0.064(8)

loop_
_atom_type_symbol
_atom_type_description
_atom_type_scat_dispersion_real
_atom_type_scat_dispersion_imag
_atom_type_scat_source
C C 0.0033 0.0016 'International Tables Vol C Tables 4.2.6.8 and 6.1.1.4'
H H 0.0000 0.0000 'International Tables Vol C Tables 4.2.6.8 and 6.1.1.4'
N N 0.0061 0.0033 'International Tables Vol C Tables 4.2.6.8 and 6.1.1.4'
F F 0.0171 0.0103 'International Tables Vol C Tables 4.2.6.8 and 6.1.1.4'
P P 0.1023 0.0942 'International Tables Vol C Tables 4.2.6.8 and 6.1.1.4'
Hg Hg -2.3894 9.2266 'International Tables Vol C Tables 4.2.6.8 and 6.1.1.4'
O O 0.0106 0.0060 'International Tables Vol C Tables 4.2.6.8 and 6.1.1.4'

loop_
_geom_angle_atom_site_label_1
_geom_angle_atom_site_label_2
_geom_angle_atom_site_label_3
_geom_angle
_geom_angle_site_symmetry_1
_geom_angle_site_symmetry_3
C1 Hg1 O22 171.5(3) . .
C1 Hg1 O21 101.7(3) . .
O22 Hg1 O21 84.0(3) . .
C9 Hg2 O24 174.5(3) . .
C9 Hg2 O23 102.3(3) . .
O24 Hg2 O23 83.1(2) . .
C21 O21 Hg1 141.6(8) . .
C22 O22 Hg1 110.9(5) . .
C22 O23 Hg2 144.5(6) . .
C24 O24 Hg2 112.0(5) . .
C1 N1 C2 110.6(7) . .
C1 N1 C4 124.1(6) . .
C2 N1 C4 125.3(7) . .
C1 N2 C3 109.0(7) . .
C1 N2 C7 126.9(7) . .
C3 N2 C7 124.0(7) . .
C9 N3 C10 110.1(6) . .
C9 N3 C12 121.6(6) . .
C10 N3 C12 128.2(7) . .
C11 N4 C9 108.9(7) . .
C11 N4 C15 125.1(7) . .
C9 N4 C15 125.8(7) . .
N2 C1 N1 106.8(6) . .
N2 C1 Hg1 124.7(5) . .
N1 C1 Hg1 128.3(5) . .
C3 C2 N1 105.8(8) . .
C2 C3 N2 107.8(8) . .
C6 C4 C5 119.9(8) . .
C6 C4 N1 120.3(7) . .
C5 C4 N1 119.8(7) . .
C13 C5 C4 119.3(8) 4_565 .
C4 C6 C14 119.1(8) . 4_565
N2 C7 C8 111.1(8) . .
N3 C9 N4 105.5(7) . .
N3 C9 Hg2 124.6(5) . .
N4 C9 Hg2 129.8(6) . .
C11 C10 N3 105.9(8) . .
C10 C11 N4 109.4(8) . .
C14 C12 C13 119.9(8) . .
C14 C12 N3 120.0(7) . .
C13 C12 N3 119.8(7) . .
C5 C13 C12 121.3(8) 4_566 .
C12 C14 C6 120.4(8) . 4_566
C16A C15 C16 121.2(17) . .
C16A C15 N4 116.6(15) . .
C16 C15 N4 122.2(15) . .
O23 C22 O22 122.3(8) . .
O23 C22 C23 124.4(8) . .
O22 C22 C23 113.3(8) . .
O25 C24 O24 122.2(7) . .
O25 C24 C25 124.7(8) . .
O24 C24 C25 113.0(7) . .
C26 O26 C26A 50.8(18) . .
F4 P1 F5 96.0(7) . .
F4 P1 F3 88.1(8) . .
F5 P1 F3 175.8(7) . .
F4 P1 F2 92.4(5) . .
F5 P1 F2 93.3(4) . .
F3 P1 F2 85.3(4) . .
F4 P1 F1 179.2(7) . .
F5 P1 F1 84.8(6) . .
F3 P1 F1 91.1(8) . .
F2 P1 F1 87.4(5) . .
F4 P1 F12 92.1(6) . .
F5 P1 F12 91.9(6) . .
F3 P1 F12 89.2(6) . .
F2 P1 F12 172.7(6) . .
F1 P1 F12 88.0(6) . .
F11 P2 F6 102.7(12) . .
F11 P2 F8 170.2(11) . .
F6 P2 F8 86.5(7) . .
F11 P2 F10 94.6(6) . .
F6 P2 F10 92.7(5) . .
F8 P2 F10 88.1(5) . .
F11 P2 F7 86.9(6) . .
F6 P2 F7 90.9(5) . .
F8 P2 F7 89.8(5) . .
F10 P2 F7 175.7(5) . .
F11 P2 F9 81.9(11) . .
F6 P2 F9 175.4(8) . .
F8 P2 F9 88.9(8) . .
F10 P2 F9 87.2(5) . .
F7 P2 F9 89.0(5) . .

loop_
_geom_bond_atom_site_label_1
_geom_bond_atom_site_label_2
_geom_bond_distance
_geom_bond_site_symmetry_2
Hg1 C1 2.052(7) .
Hg1 O22 2.069(5) .
Hg1 O21 2.589(7) .
Hg1 O25 2.715(5) 4_565
Hg2 C9 2.017(8) .
Hg2 O24 2.031(5) .
Hg2 O23 2.581(6) .
O21 C21 1.320(13) .
O22 C22 1.304(10) .
O23 C22 1.233(10) .
O24 C24 1.315(9) .
O25 C24 1.217(9) .
N1 C1 1.344(9) .
N1 C2 1.374(11) .
N1 C4 1.451(9) .
N2 C1 1.337(9) .
N2 C3 1.384(12) .
N2 C7 1.468(10) .
N3 C9 1.335(10) .
N3 C10 1.388(9) .
N3 C12 1.447(9) .
N4 C11 1.351(12) .
N4 C9 1.363(9) .
N4 C15 1.470(13) .
C2 C3 1.355(13) .
C4 C6 1.349(12) .
C4 C5 1.359(10) .
C5 C13 1.343(13) 4_565
C6 C14 1.385(14) 4_565
C7 C8 1.512(14) .
C10 C11 1.315(14) .
C12 C14 1.317(11) .
C12 C13 1.346(11) .
C13 C5 1.343(13) 4_566
C14 C6 1.385(14) 4_566
C15 C16A 1.26(2) .
C15 C16 1.37(3) .
C22 C23 1.507(12) .
C24 C25 1.526(11) .
O26 C26 1.44(3) .
O26 C26A 1.47(3) .
P1 F4 1.528(8) .
P1 F5 1.549(9) .
P1 F3 1.568(10) .
P1 F2 1.570(6) .
P1 F1 1.578(8) .
P1 F12 1.599(9) .
F6 P2 1.511(9) .
P2 F11 1.484(9) .
P2 F8 1.516(8) .
P2 F10 1.573(7) .
P2 F7 1.573(7) .
P2 F9 1.583(10) .
